data_1534774
loop_
_publ_author_name
'Bai, L.-X.'
'Liao, D.-Z.'
'Wang, W.-Z.'
'Wang, Q.-L.'

_publ_section_title
;
 A novel ruthenium(III) and lithium complex: synthesis, crystal structure
 and magnetic properties
;
_journal_name_full 'Zeitschrift fuer Anorganische und Allgemeine Chemie'
_journal_page_first 1143
_journal_page_last 1146
_journal_volume 630
_journal_year 2004
_chemical_formula_sum 'Cl6 H24 Li3 O12 Ru'
_chemical_name_systematic '(Li3 (H2 O)12) (Ru Cl6)'
_space_group_IT_number 167
_symmetry_space_group_name_Hall '-R 3 2"c'
_symmetry_space_group_name_H-M 'R -3 c :H'
_cell_angle_alpha 90
_cell_angle_beta 90
_cell_angle_gamma 120
_cell_formula_units_Z 6
_cell_length_a 9.948
_cell_length_b 9.948
_cell_length_c 33.376
_cell_volume 2860.464
_citation_journal_id_ASTM ZAACAB
_cod_data_source_file Bai_ZAACAB_2004_1174.cif
_cod_data_source_block H24Cl6Li3O12Ru1
_cod_original_formula_sum 'H24 Cl6 Li3 O12 Ru1'
_cod_database_code 1534774

loop_
_symmetry_equiv_pos_as_xyz
x,y,z
-y,x-y,z
-x+y,-x,z
y,x,-z+1/2
-x,-x+y,-z+1/2
x-y,-y,-z+1/2
-x,-y,-z
y,-x+y,-z
x-y,x,-z
-y,-x,z-1/2
x,x-y,z-1/2
-x+y,y,z-1/2
x+2/3,y+1/3,z+1/3
-y+2/3,x-y+1/3,z+1/3
-x+y+2/3,-x+1/3,z+1/3
y+2/3,x+1/3,-z+5/6
-x+2/3,-x+y+1/3,-z+5/6
x-y+2/3,-y+1/3,-z+5/6
-x+2/3,-y+1/3,-z+1/3
y+2/3,-x+y+1/3,-z+1/3
x-y+2/3,x+1/3,-z+1/3
-y+2/3,-x+1/3,z-1/6
x+2/3,x-y+1/3,z-1/6
-x+y+2/3,y+1/3,z-1/6
x+1/3,y+2/3,z+2/3
-y+1/3,x-y+2/3,z+2/3
-x+y+1/3,-x+2/3,z+2/3
y+1/3,x+2/3,-z+7/6
-x+1/3,-x+y+2/3,-z+7/6
x-y+1/3,-y+2/3,-z+7/6
-x+1/3,-y+2/3,-z+2/3
y+1/3,-x+y+2/3,-z+2/3
x-y+1/3,x+2/3,-z+2/3
-y+1/3,-x+2/3,z+1/6
x+1/3,x-y+2/3,z+1/6
-x+y+1/3,y+2/3,z+1/6

loop_
_atom_site_label
_atom_site_type_symbol
_atom_site_fract_x
_atom_site_fract_y
_atom_site_fract_z
_atom_site_occupancy
_atom_site_U_iso_or_equiv
H2 H+1 0.2153 0.7185 1.0617 1 0.0
Ru1 Ru+3 0 0 1 1 0.0
H3 H+1 0.3833 0.4894 0.9635 1 0.0
H1 H+1 0.1775 0.7874 1.0297 1 0.0
O1 O-2 0.18265 0.71303 1.03879 1 0.0
O2 O-2 0.43836 0.58229 0.95864 1 0.0
Cl1 Cl-1 0.15477 0.21648 0.958302 1 0.0
Li2 Li+1 0.3333 0.6667 0.9167 1 0.0
H4 H+1 0.5331 0.6214 0.9593 1 0.0
Li1 Li+1 0.3333 0.6667 1.00355 1 0.0
